data_1575491
loop_
_publ_author_name
'Al-Zuhaika, Nahil'
'Severin, Simon'
'Schmuckler, Madeleine D.'
'Lough, Alan J.'
'Stephan, Douglas W.'

_publ_section_title
;
 A facile route to <i>cis</i>-olefin-linked phosphino-phosphonium salts of
 the form: [Ph<sub>2</sub>PC(R)C(H)P(R')<sub>2</sub>H][AlCl<sub>4</sub>].
;
_journal_issue 77
_journal_name_full 'Chemical communications (Cambridge, England)'
_journal_page_first 14967
_journal_page_last 14970
_journal_paper_doi 10.1039/d5cc03456f
_journal_volume 61
_journal_year 2025
_chemical_formula_moiety 'C26 H39 P2, Al Cl4, C3 H3'
_chemical_formula_sum 'C29 H42 Al Cl4 P2'
_chemical_formula_weight 621.396
_space_group_crystal_system triclinic
_space_group_IT_number 2
_space_group_name_Hall '-P 1'
_space_group_name_H-M_alt 'P -1'
_symmetry_Int_Tables_number 2
_audit_creation_date 2025-04-16
_audit_creation_method
;
Olex2 1.5
(compiled 2025.03.04 svn.red2d20d0 for OlexSys, GUI svn.r7188)
;
_audit_update_record
;
2025-04-16 deposited with the CCDC.	2025-08-15 downloaded from the CCDC.
;
_cell_angle_alpha 92.792(11)
_cell_angle_beta 94.984(12)
_cell_angle_gamma 108.606(11)
_cell_formula_units_Z 2
_cell_length_a 10.790(2)
_cell_length_b 12.560(2)
_cell_length_c 13.068(2)
_cell_measurement_reflns_used 3705
_cell_measurement_temperature 149.99
_cell_measurement_theta_max 23.24
_cell_measurement_theta_min 2.17
_cell_volume 1666.6(5)
_computing_molecular_graphics 'Olex2 1.5 (Dolomanov et al., 2009)'
_computing_publication_material 'Olex2 1.5 (Dolomanov et al., 2009)'
_computing_structure_refinement 'olex2.refine 1.5 (Bourhis et al., 2015)'
_diffrn_ambient_temperature 149.99
_diffrn_measured_fraction_theta_full 0.9920
_diffrn_measured_fraction_theta_max 0.9920
_diffrn_measurement_device_type 'Bruker APEX-II CCD'
_diffrn_measurement_method '\f and \w scans'
_diffrn_radiation_monochromator graphite
_diffrn_radiation_type 'Mo K\a'
_diffrn_radiation_wavelength 0.71073
_diffrn_reflns_av_R_equivalents 0.1276
_diffrn_reflns_av_unetI/netI 0.1483
_diffrn_reflns_Laue_measured_fraction_full 0.9920
_diffrn_reflns_Laue_measured_fraction_max 0.9920
_diffrn_reflns_limit_h_max 13
_diffrn_reflns_limit_h_min -13
_diffrn_reflns_limit_k_max 15
_diffrn_reflns_limit_k_min -15
_diffrn_reflns_limit_l_max 16
_diffrn_reflns_limit_l_min -16
_diffrn_reflns_number 25242
_diffrn_reflns_point_group_measured_fraction_full 0.9920
_diffrn_reflns_point_group_measured_fraction_max 0.9920
_diffrn_reflns_theta_full 24.9954
_diffrn_reflns_theta_max 25.00
_diffrn_reflns_theta_min 1.57
_diffrn_source_current 30.0
_diffrn_source_power 1.35
_diffrn_source_voltage 45.0
_diffrn_standards_number 0
_exptl_absorpt_coefficient_mu 0.494
_exptl_absorpt_correction_type none
_exptl_crystal_colour colourless
_exptl_crystal_colour_primary colourless
_exptl_crystal_density_diffrn 1.238
_exptl_crystal_description block
_exptl_crystal_F_000 655.942
_exptl_crystal_size_max 0.12
_exptl_crystal_size_mid 0.1
_exptl_crystal_size_min 0.1
_refine_diff_density_max 1.4620
_refine_diff_density_min -0.9168
_refine_diff_density_rms 0.2247
_refine_ls_d_res_high 0.8410
_refine_ls_d_res_low 12.9761
_refine_ls_extinction_coef 0.017(5)
_refine_ls_extinction_expression Fc^*^=kFc[1+0.001xFc^2^\l^3^/sin(2\q)]^-1/4^
_refine_ls_goodness_of_fit_ref 1.0781
_refine_ls_hydrogen_treatment mixed
_refine_ls_matrix_type full
_refine_ls_number_constraints 64
_refine_ls_number_parameters 339
_refine_ls_number_reflns 5823
_refine_ls_number_restraints 0
_refine_ls_restrained_S_all 1.0781
_refine_ls_R_factor_all 0.1489
_refine_ls_R_factor_gt 0.1012
_refine_ls_shift/su_max 0.0004
_refine_ls_shift/su_mean 0.0000
_refine_ls_structure_factor_coef Fsqd
_refine_ls_weighting_details 'w=1/[\s^2^(Fo^2^)+(0.1753P)^2^+0.6741P] where P=(Fo^2^+2Fc^2^)/3'
_refine_ls_weighting_scheme calc
_refine_ls_wR_factor_gt 0.2621
_refine_ls_wR_factor_ref 0.3010
_reflns_Friedel_coverage 0.0
_reflns_limit_h_max 12
_reflns_limit_h_min -12
_reflns_limit_k_max 14
_reflns_limit_k_min -14
_reflns_limit_l_max 15
_reflns_limit_l_min 0
_reflns_number_gt 3691
_reflns_number_total 5823
_reflns_threshold_expression I>=2u(I)
_cod_data_source_file d5cc03456f2.cif
_cod_data_source_block 1_CCDC2
_cod_depositor_comments 'Adding full bibliography for 1575490--1575492.cif.'
_cod_original_cell_volume 1666.5(5)
_cod_database_code 1575491
_olex2_refinement_description
;
1. Fixed Uiso
 At 1.2 times of:
  All C(H) groups
 At 1.5 times of:
  All C(H,H,H) groups
2.a Aromatic/amide H refined with riding coordinates:
 C1(H1), C5(H5), C6(H6), C8(H8), C9(H9), C12(H12), C16(H16), C17(H17),
 C20(H20), C21(H21), C24(H24), C29(H29), C28(H28), C27(H27)
2.b Idealised Me refined as rotating group:
 C11(H11a,H11b,H11c), C13(H13a,H13b,H13c), C14(H14a,H14b,H14c), C23(H23a,H23b,
 H23c), C25(H25a,H25b,H25c), C26(H26a,H26b,H26c), C18(H18a,H18b,H18c), C15(H15a,
 H15b,H15c), C22(H22a,H22b,H22c)
;
_olex2_submission_special_instructions 'No special instructions were received'

loop_
_space_group_symop_id
_space_group_symop_operation_xyz
1 x,y,z
2 -x,-y,-z

loop_
_atom_site_label
_atom_site_type_symbol
_atom_site_fract_x
_atom_site_fract_y
_atom_site_fract_z
_atom_site_U_iso_or_equiv
_atom_site_adp_type
_atom_site_occupancy
_atom_site_refinement_flags_posn
P1 P 0.36998(16) 0.61386(13) 0.29473(13) 0.0221(5) Uani 1.000000 .
P2 P 0.15023(16) 0.73970(13) 0.26563(14) 0.0215(5) Uani 1.000000 .
Al3 Al -0.1784(2) 1.12543(17) 0.18532(18) 0.0329(6) Uani 1.000000 .
Cl4 Cl -0.03310(19) 1.09771(18) 0.29159(17) 0.0506(6) Uani 1.000000 .
Cl5 Cl -0.3582(2) 1.09016(17) 0.25337(18) 0.0509(6) Uani 1.000000 .
Cl6 Cl -0.1110(2) 1.29775(17) 0.15336(19) 0.0597(7) Uani 1.000000 .
Cl7 Cl -0.2057(2) 1.02092(19) 0.04708(18) 0.0600(7) Uani 1.000000 .
C1 C 0.2718(6) 0.7446(5) 0.1791(5) 0.0200(14) Uani 1.000000 .
H1 H 0.2730(6) 0.7926(5) 0.1249(5) 0.0240(16) Uiso 1.000000 R
C2 C 0.5271(6) 0.6937(5) 0.3645(5) 0.0221(14) Uani 1.000000 .
C3 C 0.3608(6) 0.6912(5) 0.1792(5) 0.0190(14) Uani 1.000000 .
C4 C 0.4369(6) 0.6929(5) 0.0839(5) 0.0224(14) Uani 1.000000 .
C5 C 0.7197(7) 0.8577(6) 0.4054(6) 0.0306(16) Uani 1.000000 .
H5 H 0.7728(7) 0.9296(6) 0.3886(6) 0.037(2) Uiso 1.000000 R
C6 C 0.6057(6) 0.7991(5) 0.3424(5) 0.0259(15) Uani 1.000000 .
H6 H 0.5810(6) 0.8318(5) 0.2832(5) 0.0311(18) Uiso 1.000000 R
C7 C 0.3879(7) 0.4780(5) 0.2532(5) 0.0262(15) Uani 1.000000 .
C8 C 0.5013(7) 0.4493(6) 0.2705(6) 0.0307(16) Uani 1.000000 .
H8 H 0.5806(7) 0.5052(6) 0.2995(6) 0.0368(19) Uiso 1.000000 R
C9 C 0.6766(8) 0.7111(6) 0.5182(6) 0.0387(18) Uani 1.000000 .
H9 H 0.6999(8) 0.6812(6) 0.5796(6) 0.046(2) Uiso 1.000000 R
C11 C 0.5728(7) 0.6816(6) 0.1075(6) 0.0322(17) Uani 1.000000 .
H11a H 0.6310(14) 0.7496(17) 0.148(3) 0.048(3) Uiso 1.000000 GR
H11b H 0.5655(9) 0.616(2) 0.147(3) 0.048(3) Uiso 1.000000 GR
H11c H 0.609(2) 0.672(4) 0.0428(6) 0.048(3) Uiso 1.000000 GR
C12 C 0.5625(7) 0.6519(6) 0.4557(5) 0.0322(17) Uani 1.000000 .
H12 H 0.5075(7) 0.5821(6) 0.4751(5) 0.039(2) Uiso 1.000000 R
C13 C 0.4531(7) 0.8018(6) 0.0296(6) 0.0332(17) Uani 1.000000 .
H13a H 0.3670(10) 0.8016(18) -0.001(3) 0.050(3) Uiso 1.000000 GR
H13b H 0.491(4) 0.8672(6) 0.0800(9) 0.050(3) Uiso 1.000000 GR
H13c H 0.512(4) 0.806(2) -0.024(2) 0.050(3) Uiso 1.000000 GR
C14 C 0.3521(7) 0.5925(5) 0.0102(5) 0.0316(17) Uani 1.000000 .
H14a H 0.340(4) 0.5227(6) 0.0443(14) 0.047(2) Uiso 1.000000 GR
H14b H 0.2664(18) 0.601(2) -0.009(3) 0.047(2) Uiso 1.000000 GR
H14c H 0.396(2) 0.589(2) -0.0519(17) 0.047(2) Uiso 1.000000 GR
C16 C 0.2727(7) 0.3940(5) 0.2110(6) 0.0324(17) Uani 1.000000 .
H16 H 0.1927(7) 0.4104(5) 0.2005(6) 0.039(2) Uiso 1.000000 R
C17 C 0.7562(7) 0.8128(6) 0.4916(5) 0.0320(17) Uani 1.000000 .
H17 H 0.8363(7) 0.8518(6) 0.5330(5) 0.038(2) Uiso 1.000000 R
C19 C 0.2016(7) 0.8693(6) 0.3531(6) 0.0319(17) Uani 1.000000 .
C20 C 0.5012(8) 0.3406(6) 0.2463(6) 0.042(2) Uani 1.000000 .
H20 H 0.5795(8) 0.3220(6) 0.2592(6) 0.051(2) Uiso 1.000000 R
C21 C 0.3849(9) 0.2584(7) 0.2027(6) 0.048(2) Uani 1.000000 .
H21 H 0.3835(9) 0.1835(7) 0.1863(6) 0.057(3) Uiso 1.000000 R
C23 C 0.0871(7) 0.8720(6) 0.4125(6) 0.0357(18) Uani 1.000000 .
H23a H 0.0129(18) 0.873(4) 0.3641(7) 0.054(3) Uiso 1.000000 GR
H23b H 0.060(3) 0.805(2) 0.451(3) 0.054(3) Uiso 1.000000 GR
H23c H 0.1144(16) 0.940(2) 0.460(3) 0.054(3) Uiso 1.000000 GR
C24 C 0.2753(9) 0.2862(6) 0.1844(6) 0.045(2) Uani 1.000000 .
H24 H 0.1974(9) 0.2308(6) 0.1524(6) 0.054(3) Uiso 1.000000 R
C25 C 0.2449(7) 0.9721(6) 0.2892(7) 0.042(2) Uani 1.000000 .
H25a H 0.316(3) 0.966(2) 0.249(3) 0.063(3) Uiso 1.000000 GR
H25b H 0.1699(14) 0.974(2) 0.242(3) 0.063(3) Uiso 1.000000 GR
H25c H 0.277(5) 1.0412(6) 0.3355(7) 0.063(3) Uiso 1.000000 GR
C26 C 0.3158(8) 0.8632(7) 0.4264(6) 0.047(2) Uani 1.000000 .
H26a H 0.2866(15) 0.796(2) 0.465(3) 0.070(3) Uiso 1.000000 GR
H26b H 0.387(2) 0.858(4) 0.3869(7) 0.070(3) Uiso 1.000000 GR
H26c H 0.347(3) 0.931(2) 0.475(3) 0.070(3) Uiso 1.000000 GR
C10 C -0.0108(6) 0.6992(5) 0.1874(5) 0.0276(15) Uani 1.000000 .
C18 C -0.0321(7) 0.7975(6) 0.1320(6) 0.041(2) Uani 1.000000 .
H18a H -0.029(5) 0.8584(18) 0.1830(6) 0.062(3) Uiso 1.000000 GR
H18b H 0.037(3) 0.825(3) 0.087(3) 0.062(3) Uiso 1.000000 GR
H18c H -0.118(2) 0.7719(12) 0.091(3) 0.062(3) Uiso 1.000000 GR
C15 C -0.1200(6) 0.6518(7) 0.2570(6) 0.042(2) Uani 1.000000 .
H15a H -0.101(3) 0.593(3) 0.295(3) 0.063(3) Uiso 1.000000 GR
H15b H -0.124(3) 0.7125(11) 0.306(3) 0.063(3) Uiso 1.000000 GR
H15c H -0.2047(10) 0.620(4) 0.2146(7) 0.063(3) Uiso 1.000000 GR
C29 C 0.0417(14) 0.4297(10) 0.4386(9) 0.075(3) Uani 1.000000 .
H29 H 0.0709(14) 0.3811(10) 0.3960(9) 0.090(4) Uiso 1.000000 R
C22 C -0.0098(8) 0.6041(7) 0.1069(7) 0.047(2) Uani 1.000000 .
H22a H 0.056(4) 0.6352(12) 0.060(3) 0.070(3) Uiso 1.000000 GR
H22b H 0.011(5) 0.544(2) 0.1425(7) 0.070(3) Uiso 1.000000 GR
H22c H -0.0967(18) 0.573(3) 0.067(3) 0.070(3) Uiso 1.000000 GR
C28 C -0.0922(13) 0.4137(10) 0.4354(8) 0.078(3) Uani 1.000000 .
H28 H -0.1551(13) 0.3551(10) 0.3916(8) 0.093(4) Uiso 1.000000 R
C27 C 0.1305(11) 0.5123(11) 0.5005(9) 0.071(3) Uani 1.000000 .
H27 H 0.2213(11) 0.5208(11) 0.5010(9) 0.086(4) Uiso 1.000000 R
H2 H 0.132(5) 0.638(4) 0.311(4) 0.008(14) Uiso 1.000000 .

loop_
_atom_site_aniso_label
_atom_site_aniso_U_11
_atom_site_aniso_U_22
_atom_site_aniso_U_33
_atom_site_aniso_U_12
_atom_site_aniso_U_13
_atom_site_aniso_U_23
P1 0.0212(9) 0.0211(8) 0.0278(10) 0.0108(6) 0.0056(7) 0.0070(7)
P2 0.0198(9) 0.0220(8) 0.0274(10) 0.0123(6) 0.0046(7) 0.0044(7)
Al3 0.0294(12) 0.0305(11) 0.0389(13) 0.0092(9) -0.0008(10) 0.0156(10)
Cl4 0.0378(11) 0.0597(13) 0.0578(14) 0.0191(9) -0.0022(10) 0.0294(11)
Cl5 0.0424(12) 0.0528(12) 0.0697(15) 0.0266(9) 0.0183(11) 0.0218(11)
Cl6 0.0600(14) 0.0357(11) 0.0729(16) 0.0033(9) -0.0156(12) 0.0282(10)
Cl7 0.0616(15) 0.0597(14) 0.0538(15) 0.0129(11) 0.0100(12) -0.0000(11)
C1 0.018(3) 0.023(3) 0.020(3) 0.010(2) -0.002(3) 0.003(3)
C2 0.026(3) 0.024(3) 0.023(4) 0.016(3) -0.001(3) 0.004(3)
C3 0.015(3) 0.022(3) 0.016(3) 0.002(2) -0.003(2) -0.006(2)
C4 0.026(3) 0.026(3) 0.021(3) 0.014(3) 0.008(3) 0.009(3)
C5 0.029(4) 0.027(4) 0.035(4) 0.009(3) 0.000(3) -0.001(3)
C6 0.028(4) 0.033(4) 0.020(4) 0.015(3) 0.001(3) -0.003(3)
C7 0.033(4) 0.019(3) 0.026(4) 0.005(3) 0.009(3) 0.009(3)
C8 0.030(4) 0.031(4) 0.035(4) 0.013(3) 0.011(3) 0.010(3)
C9 0.054(5) 0.050(5) 0.019(4) 0.029(4) -0.005(3) 0.005(3)
C11 0.027(4) 0.042(4) 0.032(4) 0.016(3) 0.010(3) 0.008(3)
C12 0.046(4) 0.029(4) 0.025(4) 0.017(3) -0.001(3) 0.009(3)
C13 0.038(4) 0.030(4) 0.036(4) 0.013(3) 0.018(3) 0.011(3)
C14 0.041(4) 0.029(4) 0.025(4) 0.012(3) 0.006(3) -0.003(3)
C16 0.032(4) 0.028(4) 0.036(4) 0.007(3) 0.005(3) 0.006(3)
C17 0.028(4) 0.048(4) 0.021(4) 0.016(3) -0.001(3) -0.009(3)
C19 0.030(4) 0.033(4) 0.037(4) 0.016(3) 0.008(3) -0.008(3)
C20 0.057(5) 0.043(4) 0.045(5) 0.032(4) 0.035(4) 0.019(4)
C21 0.078(6) 0.032(4) 0.041(5) 0.022(4) 0.032(5) 0.006(4)
C23 0.043(4) 0.033(4) 0.036(4) 0.017(3) 0.013(4) -0.002(3)
C24 0.065(6) 0.019(4) 0.038(5) -0.004(4) 0.018(4) -0.002(3)
C25 0.038(4) 0.024(4) 0.060(5) 0.003(3) 0.018(4) -0.003(4)
C26 0.054(5) 0.045(5) 0.043(5) 0.025(4) -0.012(4) -0.014(4)
C10 0.026(4) 0.027(3) 0.031(4) 0.011(3) 0.002(3) 0.007(3)
C18 0.026(4) 0.050(5) 0.048(5) 0.015(3) -0.006(4) 0.015(4)
C15 0.015(3) 0.051(5) 0.057(5) 0.005(3) 0.006(3) 0.006(4)
C29 0.109(10) 0.078(8) 0.066(8) 0.059(7) 0.041(7) 0.029(6)
C22 0.031(4) 0.049(5) 0.048(5) -0.000(3) -0.006(4) -0.015(4)
C28 0.106(10) 0.084(8) 0.052(7) 0.035(7) 0.025(6) 0.033(6)
C27 0.075(8) 0.103(9) 0.064(7) 0.052(7) 0.038(6) 0.050(7)

loop_
_atom_type_symbol
_atom_type_scat_dispersion_real
_atom_type_scat_dispersion_imag
_atom_type_scat_Cromer_Mann_a1
_atom_type_scat_Cromer_Mann_a2
_atom_type_scat_Cromer_Mann_a3
_atom_type_scat_Cromer_Mann_a4
_atom_type_scat_Cromer_Mann_b1
_atom_type_scat_Cromer_Mann_b2
_atom_type_scat_Cromer_Mann_b3
_atom_type_scat_Cromer_Mann_b4
_atom_type_scat_Cromer_Mann_c
_atom_type_scat_source
_atom_type_scat_dispersion_source
Al 0.06458 0.05193 6.42020 1.90020 1.59360 1.96460 3.03870 0.74260 31.54720 85.08860 1.11510 'International Tables Volume C Table 6.1.1.4 (pp. 500-502)' 'Brennan, Cowan, Rev. Sci. Instrum., 1992, 63, 850'
C 0.00313 0.00162 2.31000 1.02000 1.58860 0.86500 20.84390 10.20750 0.56870 51.65120 0.21560 'International Tables Volume C Table 6.1.1.4 (pp. 500-502)' 'Brennan, Cowan, Rev. Sci. Instrum., 1992, 63, 850'
Cl 0.14908 0.15974 11.46040 7.19640 6.25560 1.64550 0.01040 1.16620 18.51940 47.77840 -9.55740 'International Tables Volume C Table 6.1.1.4 (pp. 500-502)' 'Brennan, Cowan, Rev. Sci. Instrum., 1992, 63, 850'
H 0.00000 0.00000 0.49300 0.32291 0.14019 0.04081 10.51090 26.12570 3.14236 57.79970 0.00304 'International Tables Volume C Table 6.1.1.4 (pp. 500-502)' 'Brennan, Cowan, Rev. Sci. Instrum., 1992, 63, 850'
P 0.10265 0.09519 6.43450 4.17910 1.78000 1.49080 1.90670 27.15700 0.52600 68.16450 1.11490 'International Tables Volume C Table 6.1.1.4 (pp. 500-502)' 'Brennan, Cowan, Rev. Sci. Instrum., 1992, 63, 850'

loop_
_geom_angle_atom_site_label_1
_geom_angle_atom_site_label_2
_geom_angle_atom_site_label_3
_geom_angle
_geom_angle_site_symmetry_1
_geom_angle_site_symmetry_3
_geom_angle_publ_flag
C3 P1 C2 103.9(3) . . ?
C7 P1 C2 104.8(3) . . ?
C7 P1 C3 108.0(3) . . ?
C19 P2 C1 110.3(3) . . ?
C10 P2 C1 107.3(3) . . ?
C10 P2 C19 118.8(3) . . ?
H2 P2 C1 105(2) . . ?
H2 P2 C19 117(2) . . ?
H2 P2 C10 97(2) . . ?
Cl5 Al3 Cl4 109.17(13) . . ?
Cl6 Al3 Cl4 107.73(12) . . ?
Cl6 Al3 Cl5 109.73(13) . . ?
Cl7 Al3 Cl4 110.06(14) . . ?
Cl7 Al3 Cl5 110.36(13) . . ?
Cl7 Al3 Cl6 109.75(14) . . ?
H1 C1 P2 115.0(2) . . ?
C3 C1 P2 129.9(5) . . ?
C3 C1 H1 115.0(4) . . ?
C6 C2 P1 125.3(5) . . ?
C12 C2 P1 116.5(5) . . ?
C12 C2 C6 117.6(6) . . ?
C1 C3 P1 113.7(5) . . ?
C4 C3 P1 127.1(5) . . ?
C4 C3 C1 119.1(6) . . ?
C11 C4 C3 114.3(5) . . ?
C13 C4 C3 110.9(5) . . ?
C13 C4 C11 108.1(5) . . ?
C14 C4 C3 105.9(5) . . ?
C14 C4 C11 108.8(6) . . ?
C14 C4 C13 108.6(5) . . ?
C6 C5 H5 119.8(4) . . ?
C17 C5 H5 119.8(4) . . ?
C17 C5 C6 120.4(6) . . ?
C5 C6 C2 121.0(6) . . ?
H6 C6 C2 119.5(4) . . ?
H6 C6 C5 119.5(4) . . ?
C8 C7 P1 125.5(5) . . ?
C16 C7 P1 116.0(5) . . ?
C16 C7 C8 118.1(6) . . ?
H8 C8 C7 119.4(4) . . ?
C20 C8 C7 121.2(7) . . ?
C20 C8 H8 119.4(5) . . ?
C12 C9 H9 119.9(4) . . ?
C17 C9 H9 119.9(4) . . ?
C17 C9 C12 120.2(7) . . ?
H11a C11 C4 109.5 . . ?
H11b C11 C4 109.5 . . ?
H11b C11 H11a 109.5 . . ?
H11c C11 C4 109.5 . . ?
H11c C11 H11a 109.5 . . ?
H11c C11 H11b 109.5 . . ?
C9 C12 C2 120.9(6) . . ?
H12 C12 C2 119.6(4) . . ?
H12 C12 C9 119.6(4) . . ?
H13a C13 C4 109.5 . . ?
H13b C13 C4 109.5 . . ?
H13b C13 H13a 109.5 . . ?
H13c C13 C4 109.5 . . ?
H13c C13 H13a 109.5 . . ?
H13c C13 H13b 109.5 . . ?
H14a C14 C4 109.5 . . ?
H14b C14 C4 109.5 . . ?
H14b C14 H14a 109.5 . . ?
H14c C14 C4 109.5 . . ?
H14c C14 H14a 109.5 . . ?
H14c C14 H14b 109.5 . . ?
H16 C16 C7 120.1(4) . . ?
C24 C16 C7 119.9(7) . . ?
C24 C16 H16 120.1(5) . . ?
C9 C17 C5 119.7(6) . . ?
H17 C17 C5 120.1(4) . . ?
H17 C17 C9 120.1(4) . . ?
C23 C19 P2 109.0(5) . . ?
C25 C19 P2 109.0(5) . . ?
C25 C19 C23 111.2(6) . . ?
C26 C19 P2 106.3(5) . . ?
C26 C19 C23 110.3(6) . . ?
C26 C19 C25 110.9(6) . . ?
H20 C20 C8 120.2(5) . . ?
C21 C20 C8 119.6(8) . . ?
C21 C20 H20 120.2(5) . . ?
H21 C21 C20 120.3(5) . . ?
C24 C21 C20 119.5(7) . . ?
C24 C21 H21 120.3(5) . . ?
H23a C23 C19 109.5 . . ?
H23b C23 C19 109.5 . . ?
H23b C23 H23a 109.5 . . ?
H23c C23 C19 109.5 . . ?
H23c C23 H23a 109.5 . . ?
H23c C23 H23b 109.5 . . ?
C21 C24 C16 121.7(7) . . ?
H24 C24 C16 119.1(5) . . ?
H24 C24 C21 119.1(5) . . ?
H25a C25 C19 109.5 . . ?
H25b C25 C19 109.5 . . ?
H25b C25 H25a 109.5 . . ?
H25c C25 C19 109.5 . . ?
H25c C25 H25a 109.5 . . ?
H25c C25 H25b 109.5 . . ?
H26a C26 C19 109.5 . . ?
H26b C26 C19 109.5 . . ?
H26b C26 H26a 109.5 . . ?
H26c C26 C19 109.5 . . ?
H26c C26 H26a 109.5 . . ?
H26c C26 H26b 109.5 . . ?
C18 C10 P2 112.3(4) . . ?
C15 C10 P2 109.0(5) . . ?
C15 C10 C18 110.8(6) . . ?
C22 C10 P2 105.4(5) . . ?
C22 C10 C18 109.8(6) . . ?
C22 C10 C15 109.4(6) . . ?
H18a C18 C10 109.5 . . ?
H18b C18 C10 109.5 . . ?
H18b C18 H18a 109.5 . . ?
H18c C18 C10 109.5 . . ?
H18c C18 H18a 109.5 . . ?
H18c C18 H18b 109.5 . . ?
H15a C15 C10 109.5 . . ?
H15b C15 C10 109.5 . . ?
H15b C15 H15a 109.5 . . ?
H15c C15 C10 109.5 . . ?
H15c C15 H15a 109.5 . . ?
H15c C15 H15b 109.5 . . ?
C28 C29 H29 119.3(8) . . ?
C27 C29 H29 119.3(7) . . ?
C27 C29 C28 121.4(11) . . ?
H22a C22 C10 109.5 . . ?
H22b C22 C10 109.5 . . ?
H22b C22 H22a 109.5 . . ?
H22c C22 C10 109.5 . . ?
H22c C22 H22a 109.5 . . ?
H22c C22 H22b 109.5 . . ?
H28 C28 C29 121.4(8) . . ?
C27 C28 C29 117.2(11) 2_566 . ?
C27 C28 H28 121.4(8) 2_566 . ?
C28 C27 C29 121.4(11) 2_566 . ?
H27 C27 C29 119.3(7) . . ?
H27 C27 C28 119.3(8) . 2_566 ?

loop_
_geom_bond_atom_site_label_1
_geom_bond_atom_site_label_2
_geom_bond_distance
_geom_bond_site_symmetry_2
_geom_bond_publ_flag
P1 C2 1.808(6) . ?
P1 C3 1.847(6) . ?
P1 C7 1.839(7) . ?
P2 C1 1.793(6) . ?
P2 C19 1.843(7) . ?
P2 C10 1.844(7) . ?
P2 H2 1.40(5) . ?
Al3 Cl4 2.128(3) . ?
Al3 Cl5 2.131(3) . ?
Al3 Cl6 2.127(3) . ?
Al3 Cl7 2.122(3) . ?
C1 H1 0.9500 . ?
C1 C3 1.336(9) . ?
C2 C6 1.385(9) . ?
C2 C12 1.397(9) . ?
C3 C4 1.548(9) . ?
C4 C11 1.524(9) . ?
C4 C13 1.538(9) . ?
C4 C14 1.532(9) . ?
C5 H5 0.9500 . ?
C5 C6 1.385(9) . ?
C5 C17 1.368(10) . ?
C6 H6 0.9500 . ?
C7 C8 1.386(10) . ?
C7 C16 1.397(9) . ?
C8 H8 0.9500 . ?
C8 C20 1.387(10) . ?
C9 H9 0.9500 . ?
C9 C12 1.385(10) . ?
C9 C17 1.373(10) . ?
C11 H11a 0.9800 . ?
C11 H11b 0.9800 . ?
C11 H11c 0.9800 . ?
C12 H12 0.9500 . ?
C13 H13a 0.9800 . ?
C13 H13b 0.9800 . ?
C13 H13c 0.9800 . ?
C14 H14a 0.9800 . ?
C14 H14b 0.9800 . ?
C14 H14c 0.9800 . ?
C16 H16 0.9500 . ?
C16 C24 1.391(10) . ?
C17 H17 0.9500 . ?
C19 C23 1.523(10) . ?
C19 C25 1.539(10) . ?
C19 C26 1.518(10) . ?
C20 H20 0.9500 . ?
C20 C21 1.399(12) . ?
C21 H21 0.9500 . ?
C21 C24 1.342(12) . ?
C23 H23a 0.9800 . ?
C23 H23b 0.9800 . ?
C23 H23c 0.9800 . ?
C24 H24 0.9500 . ?
C25 H25a 0.9800 . ?
C25 H25b 0.9800 . ?
C25 H25c 0.9800 . ?
C26 H26a 0.9800 . ?
C26 H26b 0.9800 . ?
C26 H26c 0.9800 . ?
C10 C18 1.530(9) . ?
C10 C15 1.537(10) . ?
C10 C22 1.555(10) . ?
C18 H18a 0.9800 . ?
C18 H18b 0.9800 . ?
C18 H18c 0.9800 . ?
C15 H15a 0.9800 . ?
C15 H15b 0.9800 . ?
C15 H15c 0.9800 . ?
C29 H29 0.9500 . ?
C29 C28 1.391(17) . ?
C29 C27 1.341(15) . ?
C22 H22a 0.9800 . ?
C22 H22b 0.9800 . ?
C22 H22c 0.9800 . ?
C28 H28 0.9500 . ?
C28 C27 1.402(16) 2_566 ?
C27 H27 0.9500 . ?

loop_
_geom_torsion_atom_site_label_1
_geom_torsion_atom_site_label_2
_geom_torsion_atom_site_label_3
_geom_torsion_atom_site_label_4
_geom_torsion
_geom_torsion_site_symmetry_1
_geom_torsion_site_symmetry_2
_geom_torsion_site_symmetry_3
_geom_torsion_site_symmetry_4
_geom_torsion_publ_flag
P1 C2 C6 C5 174.7(5) . . . . ?
P1 C2 C12 C9 -175.5(5) . . . . ?
P1 C3 C1 P2 -7.6(5) . . . . ?
P1 C3 C4 C11 -31.9(5) . . . . ?
P1 C3 C4 C13 -154.4(5) . . . . ?
P1 C3 C4 C14 87.9(5) . . . . ?
P1 C7 C8 C20 172.7(6) . . . . ?
P1 C7 C16 C24 -175.4(5) . . . . ?
P2 C1 C3 C4 168.6(5) . . . . ?
C1 P2 C19 C23 170.3(5) . . . . ?
C1 P2 C19 C25 48.7(4) . . . . ?
C1 P2 C19 C26 -70.8(5) . . . . ?
C1 P2 C10 C18 -77.6(5) . . . . ?
C1 P2 C10 C15 159.3(5) . . . . ?
C1 P2 C10 C22 42.0(4) . . . . ?
C1 C3 P1 C2 -109.9(5) . . . . ?
C1 C3 P1 C7 139.1(4) . . . . ?
C1 C3 C4 C11 152.5(6) . . . . ?
C1 C3 C4 C13 29.9(6) . . . . ?
C1 C3 C4 C14 -87.8(6) . . . . ?
C2 P1 C3 C4 74.2(4) . . . . ?
C2 P1 C7 C8 -2.1(4) . . . . ?
C2 P1 C7 C16 170.5(5) . . . . ?
C2 C6 C5 C17 -0.7(7) . . . . ?
C2 C12 C9 C17 0.7(8) . . . . ?
C3 P1 C2 C6 10.9(4) . . . . ?
C3 P1 C2 C12 -178.3(5) . . . . ?
C3 P1 C7 C8 108.2(5) . . . . ?
C3 P1 C7 C16 -79.2(4) . . . . ?
C3 C1 P2 C19 104.7(6) . . . . ?
C3 C1 P2 C10 -124.5(6) . . . . ?
C4 C3 P1 C7 -36.7(6) . . . . ?
C5 C6 C2 C12 4.0(8) . . . . ?
C5 C17 C9 C12 2.6(8) . . . . ?
C6 C2 P1 C7 124.1(6) . . . . ?
C6 C2 C12 C9 -4.0(7) . . . . ?
C6 C5 C17 C9 -2.7(8) . . . . ?
C7 P1 C2 C12 -65.1(4) . . . . ?
C7 C8 C20 C21 0.6(8) . . . . ?
C7 C16 C24 C21 3.3(8) . . . . ?
C8 C7 C16 C24 -2.2(8) . . . . ?
C8 C20 C21 C24 0.4(8) . . . . ?
C16 C7 C8 C20 0.3(8) . . . . ?
C16 C24 C21 C20 -2.4(9) . . . . ?
C19 P2 C10 C18 48.3(5) . . . . ?
C19 P2 C10 C15 -74.8(5) . . . . ?
C19 P2 C10 C22 167.9(5) . . . . ?
C23 C19 P2 C10 45.8(6) . . . . ?
C25 C19 P2 C10 -75.7(5) . . . . ?
C26 C19 P2 C10 164.7(5) . . . . ?
C29 C28 C27 C29 -0.1(8) . . 2_566 2_566 ?
C29 C27 C28 C29 0.1(8) . . 2_566 2_566 ?
C28 C29 C27 C28 -0.1(10) . . . 2_566 ?
C27 C29 C28 C27 0.1(9) . . . 2_566 ?
